data_2016451
loop_
_publ_author_name
'Figueira, Jo\~ao'
'Rodrigues, Jo\~ao'
'Russo, Luca'
'Rissanen, Kari'

_publ_section_title
;
 Three 2,5-dialkoxy-1,4-diethynylbenzene derivatives
;
_journal_coeditor_code SK3181
_journal_issue 2
_journal_name_full 'Acta Crystallographica Section C'
_journal_page_first o33
_journal_page_last o36
_journal_paper_doi 10.1107/S0108270107065523
_journal_volume 64
_journal_year 2008
_chemical_formula_iupac 'C20 H30 O2 Si2'
_chemical_formula_moiety 'C20 H30 O2 Si2'
_chemical_formula_sum 'C20 H30 O2 Si2'
_chemical_formula_weight 358.62
_chemical_name_systematic
;
2,5-Diethoxy-1,4-bis[(trimethylsilyl)ethynyl]benzene
;
_space_group_IT_number 14
_symmetry_cell_setting monoclinic
_symmetry_space_group_name_Hall '-P 2ybc'
_symmetry_space_group_name_H-M 'P 1 21/c 1'
_audit_creation_method 'WinGX routine CIF_UPDATE'
_cell_angle_alpha 90
_cell_angle_beta 107.46(2)
_cell_angle_gamma 90
_cell_formula_units_Z 2
_cell_length_a 10.1320(10)
_cell_length_b 9.887(2)
_cell_length_c 12.169(4)
_cell_measurement_temperature 173(2)
_cell_volume 1162.9(5)
_computing_cell_refinement 'HKL Scalepack (Otwinowski & Minor, 1997)'
_computing_data_collection 'Collect (Hooft, 1998)'
_computing_data_reduction 'HKL Denzo and Scalepack (Otwinowski & Minor, 1997)'
_computing_molecular_graphics 'Ortep-3 for Windows (Farrugia, 1997)'
_computing_publication_material 'WinGX (Farrugia, 1999)'
_computing_structure_refinement 'SHELXL97  (Sheldrick, 1997)'
_computing_structure_solution 'SHELXS97  (Sheldrick, 1997)'
_diffrn_measured_fraction_theta_full 0.988
_diffrn_measured_fraction_theta_max 0.988
_diffrn_measurement_device_type 'Nonius KappaCCD'
_diffrn_measurement_method 'CCD rotation images, thick slices'
_diffrn_radiation_type MoK\a
_diffrn_radiation_wavelength 0.71073
_diffrn_reflns_av_R_equivalents 0.0386
_diffrn_reflns_limit_h_max 12
_diffrn_reflns_limit_h_min -12
_diffrn_reflns_limit_k_max 11
_diffrn_reflns_limit_k_min -11
_diffrn_reflns_limit_l_max 12
_diffrn_reflns_limit_l_min -14
_diffrn_reflns_number 9367
_diffrn_reflns_theta_full 25.02
_diffrn_reflns_theta_max 25.02
_diffrn_reflns_theta_min 3.74
_exptl_absorpt_coefficient_mu 0.161
_exptl_absorpt_correction_type none
_exptl_crystal_colour colourless
_exptl_crystal_density_diffrn 1.024
_exptl_crystal_density_method 'not measured'
_exptl_crystal_description prism
_exptl_crystal_F_000 388
_exptl_crystal_size_max 0.25
_exptl_crystal_size_mid 0.2
_exptl_crystal_size_min 0.15
_refine_diff_density_max 0.213
_refine_diff_density_min -0.517
_refine_ls_extinction_method none
_refine_ls_goodness_of_fit_ref 0.761
_refine_ls_hydrogen_treatment constr
_refine_ls_matrix_type full
_refine_ls_number_parameters 113
_refine_ls_number_reflns 2032
_refine_ls_number_restraints 0
_refine_ls_restrained_S_all 0.761
_refine_ls_R_factor_gt 0.0481
_refine_ls_shift/su_max 0
_refine_ls_structure_factor_coef Fsqd
_refine_ls_weighting_details 'calc w=1/[\s^2^(Fo^2^)+(0.1372P)^2^+1.7989P] where P=(Fo^2^+2Fc^2^)/3'
_refine_ls_weighting_scheme calc
_refine_ls_wR_factor_ref 0.1752
_reflns_number_gt 1568
_reflns_number_total 2032
_reflns_threshold_expression >2sigma(I)
_cod_data_source_file sk3181.cif
_cod_data_source_block I
_cod_original_sg_symbol_H-M 'P 21/c'
_cod_database_code 2016451
_cod_database_fobs_code 2016451

loop_
_symmetry_equiv_pos_as_xyz
'x, y, z'
'-x, y+1/2, -z+1/2'
'-x, -y, -z'
'x, -y-1/2, z-1/2'

loop_
_atom_site_type_symbol
_atom_site_label
_atom_site_fract_x
_atom_site_fract_y
_atom_site_fract_z
_atom_site_U_iso_or_equiv
_atom_site_adp_type
_atom_site_calc_flag
_atom_site_refinement_flags
_atom_site_occupancy
Si Si1 0.09344(8) 0.40623(7) -0.25610(6) 0.0386(3) Uani d . 1
O O1 0.3962(2) -0.0057(2) -0.24102(16) 0.0480(6) Uani d . 1
C C1 0.2172(3) 0.2749(3) -0.1776(2) 0.0397(6) Uani d . 1
C C2 0.3001(3) 0.1920(3) -0.1246(2) 0.0388(6) Uani d . 1
C C3 0.4012(3) 0.0942(2) -0.0618(2) 0.0369(6) Uani d . 1
C C4 0.5473(3) -0.1011(3) -0.0606(2) 0.0388(6) Uani d . 1
H H4 0.5797 -0.1701 -0.1004 0.047 Uiso calc R 1
C C5 0.4500(3) -0.0083(3) -0.1227(2) 0.0378(6) Uani d . 1
C C6 0.4329(3) -0.1148(3) -0.3058(2) 0.0503(8) Uani d . 1
H H6A 0.4041 -0.2027 -0.2815 0.06 Uiso calc R 1
H H6B 0.5342 -0.1167 -0.2921 0.06 Uiso calc R 1
C C7 0.3585(4) -0.0899(4) -0.4333(3) 0.0644(10) Uani d . 1
H H7A 0.2582 -0.0912 -0.4463 0.097 Uiso calc R 1
H H7B 0.3836 -0.161 -0.4795 0.097 Uiso calc R 1
H H7C 0.3859 -0.0017 -0.456 0.097 Uiso calc R 1
C C8 -0.0214(4) 0.4469(3) -0.1647(3) 0.0560(8) Uani d . 1
H H8A -0.0692 0.3646 -0.1526 0.084 Uiso calc R 1
H H8B -0.0898 0.5149 -0.2038 0.084 Uiso calc R 1
H H8C 0.0348 0.4823 -0.0902 0.084 Uiso calc R 1
C C9 0.1951(3) 0.5596(3) -0.2748(3) 0.0500(8) Uani d . 1
H H9A 0.2528 0.5907 -0.1992 0.075 Uiso calc R 1
H H9B 0.1311 0.6318 -0.3123 0.075 Uiso calc R 1
H H9C 0.2542 0.5359 -0.3226 0.075 Uiso calc R 1
C C10 -0.0067(4) 0.3383(4) -0.4007(3) 0.0705(11) Uani d . 1
H H10A 0.0573 0.3136 -0.4438 0.106 Uiso calc R 1
H H10B -0.0711 0.4075 -0.4433 0.106 Uiso calc R 1
H H10C -0.0588 0.2581 -0.3906 0.106 Uiso calc R 1

loop_
_atom_site_aniso_label
_atom_site_aniso_U_11
_atom_site_aniso_U_22
_atom_site_aniso_U_33
_atom_site_aniso_U_12
_atom_site_aniso_U_13
_atom_site_aniso_U_23
Si1 0.0506(5) 0.0277(4) 0.0322(4) 0.0066(3) 0.0048(3) 0.0040(3)
O1 0.0575(13) 0.0509(12) 0.0336(10) 0.0183(10) 0.0107(9) 0.0026(8)
C1 0.0505(16) 0.0324(13) 0.0347(13) 0.0043(12) 0.0103(12) 0.0037(11)
C2 0.0492(16) 0.0315(13) 0.0364(14) 0.0035(12) 0.0138(12) 0.0032(11)
C3 0.0443(14) 0.0291(13) 0.0376(14) 0.0045(11) 0.0127(12) 0.0082(10)
C4 0.0464(15) 0.0334(14) 0.0378(14) 0.0060(11) 0.0147(12) 0.0030(11)
C5 0.0452(15) 0.0337(14) 0.0347(13) 0.0044(11) 0.0125(11) 0.0059(11)
C6 0.0544(18) 0.0551(18) 0.0386(16) 0.0086(14) 0.0099(13) -0.0075(13)
C7 0.066(2) 0.086(3) 0.0393(17) 0.0170(19) 0.0137(16) -0.0046(16)
C8 0.0604(19) 0.0397(16) 0.072(2) 0.0078(15) 0.0252(17) 0.0059(15)
C9 0.066(2) 0.0383(15) 0.0457(17) 0.0014(14) 0.0174(15) 0.0063(13)
C10 0.098(3) 0.0478(19) 0.0456(18) -0.0036(19) -0.0087(18) 0.0024(15)

loop_
_atom_type_symbol
_atom_type_description
_atom_type_scat_dispersion_real
_atom_type_scat_dispersion_imag
_atom_type_scat_source
Si Si 0.0817 0.0704 'International Tables Vol C Tables 4.2.6.8 and 6.1.1.4'
O O 0.0106 0.006 'International Tables Vol C Tables 4.2.6.8 and 6.1.1.4'
C C 0.0033 0.0016 'International Tables Vol C Tables 4.2.6.8 and 6.1.1.4'
H H 0 0 'International Tables Vol C Tables 4.2.6.8 and 6.1.1.4'

loop_
_geom_angle_atom_site_label_1
_geom_angle_atom_site_label_2
_geom_angle_atom_site_label_3
_geom_angle_site_symmetry_1
_geom_angle_site_symmetry_3
_geom_angle
C1 Si1 C10 . . 108.91(15)
C1 Si1 C8 . . 106.71(14)
C10 Si1 C8 . . 112.06(19)
C1 Si1 C9 . . 108.38(14)
C10 Si1 C9 . . 109.69(16)
C8 Si1 C9 . . 110.95(15)
C5 O1 C6 . . 118.0(2)
C2 C1 Si1 . . 178.2(3)
C1 C2 C3 . . 178.9(3)
C4 C3 C5 3_655 . 120.1(2)
C4 C3 C2 3_655 . 119.9(2)
C5 C3 C2 . . 120.0(2)
C5 C4 C3 . 3_655 120.9(2)
C5 C4 H4 . . 119.6
C3 C4 H4 3_655 . 119.6
O1 C5 C4 . . 124.9(2)
O1 C5 C3 . . 116.1(2)
C4 C5 C3 . . 119.0(2)
O1 C6 C7 . . 107.7(2)
O1 C6 H6A . . 110.2
C7 C6 H6A . . 110.2
O1 C6 H6B . . 110.2
C7 C6 H6B . . 110.2
H6A C6 H6B . . 108.5
C6 C7 H7A . . 109.5
C6 C7 H7B . . 109.5
H7A C7 H7B . . 109.5
C6 C7 H7C . . 109.5
H7A C7 H7C . . 109.5
H7B C7 H7C . . 109.5
Si1 C8 H8A . . 109.5
Si1 C8 H8B . . 109.5
H8A C8 H8B . . 109.5
Si1 C8 H8C . . 109.5
H8A C8 H8C . . 109.5
H8B C8 H8C . . 109.5
Si1 C9 H9A . . 109.5
Si1 C9 H9B . . 109.5
H9A C9 H9B . . 109.5
Si1 C9 H9C . . 109.5
H9A C9 H9C . . 109.5
H9B C9 H9C . . 109.5
Si1 C10 H10A . . 109.5
Si1 C10 H10B . . 109.5
H10A C10 H10B . . 109.5
Si1 C10 H10C . . 109.5
H10A C10 H10C . . 109.5
H10B C10 H10C . . 109.5

loop_
_geom_bond_atom_site_label_1
_geom_bond_atom_site_label_2
_geom_bond_site_symmetry_2
_geom_bond_distance
Si1 C1 . 1.858(3)
Si1 C10 . 1.872(3)
Si1 C8 . 1.878(3)
Si1 C9 . 1.885(3)
O1 C5 . 1.379(3)
O1 C6 . 1.449(3)
C1 C2 . 1.212(4)
C2 C3 . 1.449(4)
C3 C4 3_655 1.424(4)
C3 C5 . 1.428(4)
C4 C5 . 1.392(4)
C4 C3 3_655 1.424(4)
C4 H4 . 0.95
C6 C7 . 1.528(4)
C6 H6A . 0.99
C6 H6B . 0.99
C7 H7A . 0.98
C7 H7B . 0.98
C7 H7C . 0.98
C8 H8A . 0.98
C8 H8B . 0.98
C8 H8C . 0.98
C9 H9A . 0.98
C9 H9B . 0.98
C9 H9C . 0.98
C10 H10A . 0.98
C10 H10B . 0.98
C10 H10C . 0.98

loop_
_geom_torsion_atom_site_label_1
_geom_torsion_atom_site_label_2
_geom_torsion_atom_site_label_3
_geom_torsion_atom_site_label_4
_geom_torsion_site_symmetry_1
_geom_torsion
C6 O1 C5 C4 . 6.2(4)
C6 O1 C5 C3 . -174.4(2)
C3 C4 C5 O1 3_655 178.8(2)
C3 C4 C5 C3 3_655 -0.5(4)
C4 C3 C5 O1 3_655 -178.9(2)
C2 C3 C5 O1 . 0.6(4)
C4 C3 C5 C4 3_655 0.5(4)
C2 C3 C5 C4 . 180.0(2)
C5 O1 C6 C7 . 178.9(3)
